data_4110204
loop_
_publ_author_name
'Matthew J. Horner'
'K. Travis Holman'
'Michael D. Ward'

_publ_section_title
;
 Architectural Diversity and Elastic Networks in Hydrogen-Bonded Host
 Frameworks: From Molecular Jaws to Cylinders
;
_journal_name_full 'Journal of the American Chemical Society'
_journal_page_first 14640
_journal_page_last 14660
_journal_paper_doi 10.1021/ja0741574
_journal_volume 129
_journal_year 2007
_chemical_formula_sum 'C9 H15 N3 O3 S'
_chemical_formula_weight 245.30
_chemical_name_common 'guanidinium 2,4-dimethylbenzenesulfonate'
_chemical_name_systematic
; 
 ? 
;
_space_group_IT_number 26
_symmetry_cell_setting orthorhombic
_symmetry_space_group_name_Hall 'P 2c -2'
_symmetry_space_group_name_H-M 'P m c 21'
_atom_sites_solution_hydrogens geom
_atom_sites_solution_primary direct
_atom_sites_solution_secondary difmap
_audit_creation_method SHELXL-97
_cell_angle_alpha 90.00
_cell_angle_beta 90.00
_cell_angle_gamma 90.00
_cell_formula_units_Z 4
_cell_length_a 7.3912(12)
_cell_length_b 12.0564(19)
_cell_length_c 14.037(2)
_cell_measurement_reflns_used 1020
_cell_measurement_temperature 173(2)
_cell_measurement_theta_max 27.128
_cell_measurement_theta_min 2.227
_cell_volume 1250.9(3)
_computing_cell_refinement 'SAINT, Bruker'
_computing_data_collection 'SMART, Bruker (or Siemens)'
_computing_data_reduction 'SAINT, Bruker'
_computing_molecular_graphics 'XSEED, L. Barbour; http://www.xseed.com'
_computing_publication_material CIFTAB
_computing_structure_refinement 'SHELXL-97 (Sheldrick, 1997)'
_computing_structure_solution 'SHELXS-97 (Sheldrick, 1990)'
_diffrn_ambient_temperature 173(2)
_diffrn_measured_fraction_theta_full 1.000
_diffrn_measured_fraction_theta_max 1.000
_diffrn_measurement_device_type 'SMART platform CCD, Bruker (or Siemens)'
_diffrn_measurement_method 'omega scans'
_diffrn_radiation_monochromator graphite
_diffrn_radiation_source 'fine-focus sealed tube'
_diffrn_radiation_type MoK\a
_diffrn_radiation_wavelength 0.71073
_diffrn_reflns_av_R_equivalents 0.0301
_diffrn_reflns_av_sigmaI/netI 0.0342
_diffrn_reflns_limit_h_max 7
_diffrn_reflns_limit_h_min -9
_diffrn_reflns_limit_k_max 15
_diffrn_reflns_limit_k_min -15
_diffrn_reflns_limit_l_max 16
_diffrn_reflns_limit_l_min -17
_diffrn_reflns_number 7634
_diffrn_reflns_theta_full 26.99
_diffrn_reflns_theta_max 26.99
_diffrn_reflns_theta_min 1.69
_exptl_absorpt_coefficient_mu 0.256
_exptl_absorpt_correction_T_max 0.9529
_exptl_absorpt_correction_T_min 0.8934
_exptl_absorpt_correction_type multi-scan
_exptl_absorpt_process_details 'SADABS, G. Sheldrick (1999)'
_exptl_crystal_colour colorless
_exptl_crystal_density_diffrn 1.303
_exptl_crystal_description needle
_exptl_crystal_F_000 520
_exptl_crystal_size_max 0.45
_exptl_crystal_size_mid 0.23
_exptl_crystal_size_min 0.19
_refine_diff_density_max 0.139
_refine_diff_density_min -0.328
_refine_diff_density_rms 0.062
_refine_ls_abs_structure_details 'Flack H D (1983), Acta Cryst. A39, 876-881'
_refine_ls_abs_structure_Flack -0.01(6)
_refine_ls_extinction_method none
_refine_ls_goodness_of_fit_ref 1.158
_refine_ls_hydrogen_treatment mixed
_refine_ls_matrix_type full
_refine_ls_number_parameters 187
_refine_ls_number_reflns 2681
_refine_ls_number_restraints 1
_refine_ls_restrained_S_all 1.157
_refine_ls_R_factor_all 0.0274
_refine_ls_R_factor_gt 0.0252
_refine_ls_shift/su_max 0.001
_refine_ls_shift/su_mean 0.000
_refine_ls_structure_factor_coef Fsqd
_refine_ls_weighting_details 'calc w=1/[\s^2^(Fo^2^)+(0.0279P)^2^+0.0974P] where P=(Fo^2^+2Fc^2^)/3'
_refine_ls_weighting_scheme calc
_refine_ls_wR_factor_gt 0.0680
_refine_ls_wR_factor_ref 0.0688
_reflns_number_gt 2536
_reflns_number_total 2681
_reflns_threshold_expression >2sigma(I)
_cod_data_source_file ja0741574si20070910_040750_03.cif
_cod_data_source_block G2,4DMBS
_cod_original_cell_volume 1250.8(3)
_cod_database_code 4110204

loop_
_symmetry_equiv_pos_as_xyz
'x, y, z'
'-x, -y, z+1/2'
'-x, y, z'
'x, -y, z+1/2'

loop_
_atom_site_label
_atom_site_type_symbol
_atom_site_fract_x
_atom_site_fract_y
_atom_site_fract_z
_atom_site_U_iso_or_equiv
_atom_site_adp_type
_atom_site_occupancy
_atom_site_symmetry_multiplicity
_atom_site_calc_flag
_atom_site_refinement_flags
S2 S 0.0000 0.59382(4) 0.26268(4) 0.03333(15) Uani 1 2 d S
O3 O 0.16301(15) 0.61526(9) 0.20665(9) 0.0395(3) Uani 1 1 d .
C10 C 0.0000 0.45177(17) 0.29293(15) 0.0307(4) Uani 1 2 d S
C11 C 0.0000 0.37053(18) 0.22152(17) 0.0334(5) Uani 1 2 d S
O4 O 0.0000 0.65614(14) 0.35165(13) 0.0433(4) Uani 1 2 d S
C13 C 0.0000 0.23032(19) 0.3475(2) 0.0404(5) Uani 1 2 d S
C15 C 0.0000 0.4233(2) 0.38858(18) 0.0390(5) Uani 1 2 d S
H15 H 0.0000 0.4797 0.4359 0.047 Uiso 1 2 calc SR
C12 C 0.0000 0.26061(17) 0.25149(19) 0.0392(5) Uani 1 2 d S
H12 H 0.0000 0.2037 0.2047 0.047 Uiso 1 2 calc SR
C14 C 0.0000 0.3132(2) 0.41514(19) 0.0449(6) Uani 1 2 d S
H14 H 0.0000 0.2942 0.4808 0.054 Uiso 1 2 calc SR
C16 C 0.0000 0.3963(2) 0.11666(18) 0.0456(6) Uani 1 2 d S
H16A H -0.0246 0.3284 0.0806 0.068 Uiso 0.50 1 calc PR
H16B H 0.1185 0.4258 0.0982 0.068 Uiso 0.50 1 calc PR
H16C H -0.0938 0.4514 0.1029 0.068 Uiso 0.50 1 calc PR
S1 S 0.5000 0.09011(4) 0.14226(4) 0.03217(15) Uani 1 2 d S
C1 C 0.5000 0.16366(16) 0.25063(17) 0.0331(5) Uani 1 2 d S
O2 O 0.33658(15) 0.12199(9) 0.09018(9) 0.0378(3) Uani 1 1 d .
O1 O 0.5000 -0.02753(12) 0.16604(12) 0.0394(4) Uani 1 2 d S
C6 C 0.5000 0.1042(2) 0.3356(2) 0.0414(5) Uani 1 2 d S
H6 H 0.5000 0.0254 0.3342 0.050 Uiso 1 2 calc SR
C3 C 0.5000 0.3318(2) 0.3407(2) 0.0465(6) Uani 1 2 d S
H3 H 0.5000 0.4106 0.3432 0.056 Uiso 1 2 calc SR
C2 C 0.5000 0.28105(18) 0.25211(19) 0.0383(5) Uani 1 2 d S
C4 C 0.5000 0.2733(2) 0.4257(2) 0.0491(6) Uani 1 2 d S
C8 C 0.5000 0.3338(3) 0.5198(2) 0.0674(9) Uani 1 2 d S
H8A H 0.6242 0.3548 0.5364 0.101 Uiso 0.50 1 calc PR
H8B H 0.4506 0.2854 0.5694 0.101 Uiso 0.50 1 calc PR
H8C H 0.4253 0.4007 0.5146 0.101 Uiso 0.50 1 calc PR
C5 C 0.5000 0.1592(2) 0.4223(2) 0.0489(6) Uani 1 2 d S
H5 H 0.5000 0.1178 0.4799 0.059 Uiso 1 2 calc SR
C18 C 0.5000 0.7227(2) 0.37516(19) 0.0400(5) Uani 1 2 d S
N4 N 0.3449(2) 0.75598(14) 0.41247(12) 0.0512(4) Uani 1 1 d .
H4A H 0.2419 0.7348 0.3868 0.061 Uiso 1 1 calc R
H4B H 0.3447 0.7993 0.4629 0.061 Uiso 1 1 calc R
N3 N 0.5000 0.65766(18) 0.29930(16) 0.0448(5) Uani 1 2 d S
H3A H 0.6031 0.6366 0.2737 0.054 Uiso 0.50 1 calc PR
H3B H 0.3969 0.6355 0.2744 0.054 Uiso 0.50 1 calc PR
C7 C 0.5000 0.3506(2) 0.1635(2) 0.0511(7) Uani 1 2 d S
H7A H 0.4598 0.4259 0.1791 0.077 Uiso 0.50 1 calc PR
H7B H 0.4176 0.3179 0.1166 0.077 Uiso 0.50 1 calc PR
H7C H 0.6226 0.3533 0.1370 0.077 Uiso 0.50 1 calc PR
C17 C 0.0000 0.1086(2) 0.3751(3) 0.0591(8) Uani 1 2 d S
H17A H -0.1227 0.0861 0.3931 0.089 Uiso 0.50 1 calc PR
H17B H 0.0819 0.0972 0.4292 0.089 Uiso 0.50 1 calc PR
H17C H 0.0409 0.0639 0.3209 0.089 Uiso 0.50 1 calc PR
N2 N 0.0000 0.00906(15) 0.11628(15) 0.0408(5) Uani 1 2 d S
H2A H -0.1031 0.0447 0.1095 0.049 Uiso 0.50 1 calc PR
H2B H 0.1031 0.0448 0.1098 0.049 Uiso 0.50 1 calc PR
C9 C 0.0000 -0.09811(16) 0.13629(18) 0.0344(5) Uani 1 2 d S
N1 N 0.15538(18) -0.15133(10) 0.14600(12) 0.0410(3) Uani 1 1 d .
H1A H 0.2582 -0.1154 0.1391 0.049 Uiso 1 1 calc R
H1B H 0.1559 -0.2227 0.1593 0.049 Uiso 1 1 calc R

loop_
_atom_site_aniso_label
_atom_site_aniso_U_11
_atom_site_aniso_U_22
_atom_site_aniso_U_33
_atom_site_aniso_U_23
_atom_site_aniso_U_13
_atom_site_aniso_U_12
S2 0.0257(3) 0.0310(2) 0.0433(3) -0.0029(2) 0.000 0.000
O3 0.0292(6) 0.0377(5) 0.0516(7) 0.0034(5) 0.0018(5) -0.0028(4)
C10 0.0230(10) 0.0346(10) 0.0345(11) -0.0025(8) 0.000 0.000
C11 0.0291(10) 0.0362(10) 0.0349(12) -0.0021(9) 0.000 0.000
O4 0.0352(9) 0.0401(8) 0.0545(12) -0.0138(8) 0.000 0.000
C13 0.0304(11) 0.0402(12) 0.0507(14) 0.0093(11) 0.000 0.000
C15 0.0373(12) 0.0456(12) 0.0342(11) -0.0050(10) 0.000 0.000
C12 0.0355(12) 0.0335(10) 0.0487(14) -0.0051(10) 0.000 0.000
C14 0.0436(14) 0.0533(14) 0.0376(13) 0.0101(10) 0.000 0.000
C16 0.0555(15) 0.0478(13) 0.0334(13) -0.0036(10) 0.000 0.000
S1 0.0255(3) 0.0327(3) 0.0384(3) 0.0041(2) 0.000 0.000
C1 0.0245(10) 0.0351(10) 0.0396(12) 0.0038(9) 0.000 0.000
O2 0.0288(6) 0.0420(6) 0.0425(7) 0.0070(5) -0.0023(4) -0.0007(4)
O1 0.0342(8) 0.0327(8) 0.0514(10) 0.0037(7) 0.000 0.000
C6 0.0372(12) 0.0420(12) 0.0449(13) 0.0064(11) 0.000 0.000
C3 0.0344(12) 0.0426(13) 0.0624(16) -0.0089(12) 0.000 0.000
C2 0.0276(10) 0.0358(10) 0.0514(15) 0.0029(11) 0.000 0.000
C4 0.0293(12) 0.0674(17) 0.0506(16) -0.0091(13) 0.000 0.000
C8 0.0592(19) 0.089(2) 0.0539(19) -0.0193(17) 0.000 0.000
C5 0.0442(15) 0.0621(16) 0.0403(14) 0.0058(12) 0.000 0.000
C18 0.0320(11) 0.0466(13) 0.0415(13) -0.0083(10) 0.000 0.000
N4 0.0310(7) 0.0694(10) 0.0530(10) -0.0248(8) -0.0001(6) 0.0002(7)
N3 0.0269(9) 0.0587(13) 0.0488(12) -0.0176(10) 0.000 0.000
C7 0.0569(17) 0.0383(12) 0.0580(17) 0.0098(12) 0.000 0.000
C17 0.0570(18) 0.0429(14) 0.077(2) 0.0205(14) 0.000 0.000
N2 0.0294(9) 0.0308(9) 0.0621(15) -0.0028(9) 0.000 0.000
C9 0.0316(11) 0.0307(10) 0.0409(12) -0.0041(9) 0.000 0.000
N1 0.0292(7) 0.0309(6) 0.0629(9) 0.0021(6) 0.0010(6) -0.0003(5)

loop_
_atom_type_symbol
_atom_type_description
_atom_type_scat_dispersion_real
_atom_type_scat_dispersion_imag
_atom_type_scat_source
C C 0.0033 0.0016 'International Tables Vol C Tables 4.2.6.8 and 6.1.1.4'
H H 0.0000 0.0000 'International Tables Vol C Tables 4.2.6.8 and 6.1.1.4'
N N 0.0061 0.0033 'International Tables Vol C Tables 4.2.6.8 and 6.1.1.4'
O O 0.0106 0.0060 'International Tables Vol C Tables 4.2.6.8 and 6.1.1.4'
S S 0.1246 0.1234 'International Tables Vol C Tables 4.2.6.8 and 6.1.1.4'

loop_
_geom_angle_atom_site_label_1
_geom_angle_atom_site_label_2
_geom_angle_atom_site_label_3
_geom_angle
_geom_angle_site_symmetry_1
_geom_angle_site_symmetry_3
O4 S2 O3 111.71(6) . .
O4 S2 O3 111.71(6) . 3
O3 S2 O3 111.01(10) . 3
O4 S2 C10 107.11(11) . .
O3 S2 C10 107.52(6) . .
O3 S2 C10 107.52(6) 3 .
C15 C10 C11 121.3(2) . .
C15 C10 S2 118.25(16) . .
C11 C10 S2 120.41(17) . .
C12 C11 C10 116.7(2) . .
C12 C11 C16 119.5(2) . .
C10 C11 C16 123.8(2) . .
C14 C13 C12 118.4(2) . .
C14 C13 C17 121.6(3) . .
C12 C13 C17 120.0(2) . .
C14 C15 C10 120.0(2) . .
C11 C12 C13 122.8(2) . .
C13 C14 C15 120.8(2) . .
O1 S1 O2 111.73(6) . .
O1 S1 O2 111.73(6) . 3_655
O2 S1 O2 111.27(10) . 3_655
O1 S1 C1 107.00(10) . .
O2 S1 C1 107.41(6) . .
O2 S1 C1 107.41(6) 3_655 .
C6 C1 C2 120.2(2) . .
C6 C1 S1 118.75(17) . .
C2 C1 S1 121.09(18) . .
C5 C6 C1 120.4(2) . .
C2 C3 C4 123.2(2) . .
C3 C2 C1 117.1(2) . .
C3 C2 C7 119.8(2) . .
C1 C2 C7 123.1(2) . .
C5 C4 C3 118.6(2) . .
C5 C4 C8 121.0(3) . .
C3 C4 C8 120.5(3) . .
C4 C5 C6 120.6(2) . .
N3 C18 N4 119.91(11) . 3_655
N3 C18 N4 119.91(11) . .
N4 C18 N4 120.2(2) 3_655 .
N2 C9 N1 119.73(9) . 3
N2 C9 N1 119.73(9) . .
N1 C9 N1 120.53(18) 3 .

loop_
_geom_bond_atom_site_label_1
_geom_bond_atom_site_label_2
_geom_bond_distance
_geom_bond_site_symmetry_2
S2 O4 1.4574(18) .
S2 O3 1.4619(12) .
S2 O3 1.4619(12) 3
S2 C10 1.764(2) .
C10 C15 1.386(3) .
C10 C11 1.402(3) .
C11 C12 1.390(3) .
C11 C16 1.504(4) .
C13 C14 1.378(4) .
C13 C12 1.396(4) .
C13 C17 1.518(3) .
C15 C14 1.380(4) .
S1 O1 1.4570(16) .
S1 O2 1.4633(11) .
S1 O2 1.4633(12) 3_655
S1 C1 1.761(2) .
C1 C6 1.392(3) .
C1 C2 1.415(3) .
C6 C5 1.386(4) .
C3 C2 1.385(4) .
C3 C4 1.387(4) .
C2 C7 1.499(3) .
C4 C5 1.376(4) .
C4 C8 1.509(4) .
C18 N3 1.323(3) .
C18 N4 1.3227(19) 3_655
C18 N4 1.3227(19) .
N2 C9 1.322(3) .
C9 N1 1.3226(16) 3
C9 N1 1.3226(16) .
